data_7039888
loop_
_publ_author_name
'Schmid, Bernhard'
'Frie\&s, Sibylle'
'Herrera, Alberto'
'Linden, Anthony'
'Heinemann, Frank W.'
'Locke, Harald'
'Harder, Sjoerd'
'Dorta, Romano'

_publ_section_title
;
 Chiral amino-phosphine and amido-phosphine complexes of Ir and Mg.
 Catalytic applications in olefin hydroamination.
;
_journal_issue 30
_journal_name_full 'Dalton transactions (Cambridge, England : 2003)'
_journal_page_first 12028
_journal_page_last 12040
_journal_paper_doi 10.1039/c6dt01146b
_journal_volume 45
_journal_year 2016
_chemical_formula_moiety 'C40 H34 N2 P2, 0.5(C5 H12)'
_chemical_formula_sum 'C42.5 H40 N2 P2'
_chemical_formula_weight 640.71
_chemical_name_systematic
; 
 ? 
;
_space_group_IT_number 2
_symmetry_cell_setting triclinic
_symmetry_space_group_name_Hall '-P 1'
_symmetry_space_group_name_H-M 'P -1'
_atom_sites_solution_hydrogens 'geom except H1N, H2N difmap'
_atom_sites_solution_primary direct
_atom_sites_solution_secondary difmap
_audit_creation_method SHELXL-97
_audit_update_record
;
2016-03-10 deposited with the CCDC.
2016-07-01 downloaded from the CCDC.
;
_cell_angle_alpha 104.466(2)
_cell_angle_beta 107.161(2)
_cell_angle_gamma 102.209(2)
_cell_formula_units_Z 2
_cell_length_a 10.016(2)
_cell_length_b 12.061(3)
_cell_length_c 16.103(4)
_cell_measurement_reflns_used 9855
_cell_measurement_temperature 100(2)
_cell_measurement_theta_max 28.80
_cell_measurement_theta_min 2.42
_cell_volume 1712.1(7)
_computing_cell_refinement 'Bruker SAINT'
_computing_data_collection 'Bruker APEX2'
_computing_data_reduction 'Bruker SAINT'
_computing_molecular_graphics 'SHELXTL 6.12 (Bruker AXS, 2002)'
_computing_publication_material 'SHELXTL 6.12 (Bruker AXS, 2002)'
_computing_structure_refinement 'SHELXTL 6.12 (Bruker AXS, 2002)'
_computing_structure_solution 'SHELXTL 6.12 (Bruker AXS, 2002)'
_diffrn_ambient_temperature 100(2)
_diffrn_detector_area_resol_mean 83.33
_diffrn_measured_fraction_theta_full 0.993
_diffrn_measured_fraction_theta_max 0.993
_diffrn_measurement_device_type 'Bruker Smart APEX II'
_diffrn_measurement_method '\f and \w scans'
_diffrn_radiation_monochromator graphite
_diffrn_radiation_source 'fine-focus sealed tube'
_diffrn_radiation_type MoK\a
_diffrn_radiation_wavelength 0.71073
_diffrn_reflns_av_R_equivalents 0.0372
_diffrn_reflns_av_sigmaI/netI 0.0290
_diffrn_reflns_limit_h_max 13
_diffrn_reflns_limit_h_min -13
_diffrn_reflns_limit_k_max 15
_diffrn_reflns_limit_k_min -15
_diffrn_reflns_limit_l_max 21
_diffrn_reflns_limit_l_min -21
_diffrn_reflns_number 42631
_diffrn_reflns_theta_full 27.88
_diffrn_reflns_theta_max 27.88
_diffrn_reflns_theta_min 2.16
_exptl_absorpt_coefficient_mu 0.160
_exptl_absorpt_correction_T_max 0.746
_exptl_absorpt_correction_T_min 0.684
_exptl_absorpt_correction_type multi-scan
_exptl_absorpt_process_details 'SADABS, Bruker-AXS, 2008'
_exptl_crystal_colour colorless
_exptl_crystal_density_diffrn 1.243
_exptl_crystal_density_method 'not measured'
_exptl_crystal_description block
_exptl_crystal_F_000 678
_exptl_crystal_recrystallization_method 'Re-crystallisation from solvent'
_exptl_crystal_size_max 0.45
_exptl_crystal_size_mid 0.30
_exptl_crystal_size_min 0.25
_refine_diff_density_max 0.435
_refine_diff_density_min -0.590
_refine_diff_density_rms 0.050
_refine_ls_extinction_method none
_refine_ls_goodness_of_fit_ref 1.029
_refine_ls_hydrogen_treatment mixed
_refine_ls_matrix_type full
_refine_ls_number_parameters 476
_refine_ls_number_reflns 8109
_refine_ls_number_restraints 78
_refine_ls_restrained_S_all 1.046
_refine_ls_R_factor_all 0.0574
_refine_ls_R_factor_gt 0.0424
_refine_ls_shift/su_max 0.000
_refine_ls_shift/su_mean 0.000
_refine_ls_structure_factor_coef Fsqd
_refine_ls_weighting_details 'calc w=1/[\s^2^(Fo^2^)+(0.0470P)^2^+1.0626P] where P=(Fo^2^+2Fc^2^)/3'
_refine_ls_weighting_scheme calc
_refine_ls_wR_factor_gt 0.1002
_refine_ls_wR_factor_ref 0.1091
_reflns_number_gt 6598
_reflns_number_total 8109
_reflns_threshold_expression >2sigma(I)
_cod_data_source_file c6dt01146b1.cif
_cod_data_source_block 6
_cod_depositor_comments 'Adding full bibliography for 7039888--7039891.cif.'
_cod_original_cell_volume 1712.1(6)
_cod_original_sg_symbol_Hall -P1
_cod_original_sg_symbol_H-M P-1
_cod_original_formula_sum 'C42.50 H40 N2 P2'
_cod_database_code 7039888
_solvent_exptl_crystal_recrystallization_method 'pentane / diethyl ether'

loop_
_symmetry_equiv_pos_as_xyz
'x, y, z'
'-x, -y, -z'

loop_
_atom_site_label
_atom_site_type_symbol
_atom_site_fract_x
_atom_site_fract_y
_atom_site_fract_z
_atom_site_U_iso_or_equiv
_atom_site_adp_type
_atom_site_occupancy
_atom_site_symmetry_multiplicity
_atom_site_calc_flag
_atom_site_refinement_flags
_atom_site_disorder_group
P1 P -0.14850(5) 0.35631(4) 0.10844(3) 0.02003(10) Uani 1 1 d . .
P2 P 0.40631(4) 0.48082(3) 0.33353(3) 0.01974(10) Uani 1 1 d . .
N1 N -0.10303(15) 0.27312(12) 0.17579(10) 0.0222(3) Uani 1 1 d . .
H1N H -0.127(2) 0.2805(17) 0.2212(14) 0.027 Uiso 1 1 d . .
N2 N 0.27236(15) 0.36034(12) 0.24972(10) 0.0221(3) Uani 1 1 d . .
H2N H 0.289(2) 0.3218(17) 0.2024(14) 0.027 Uiso 1 1 d . .
C1 C -0.03079(17) 0.08618(13) 0.16554(10) 0.0190(3) Uani 1 1 d . .
H1A H -0.1194 0.0401 0.1083 0.023 Uiso 1 1 calc R .
C2 C -0.05837(18) 0.07561(13) 0.25139(11) 0.0207(3) Uani 1 1 d . .
C3 C -0.18972(19) 0.01447(14) 0.25455(13) 0.0267(4) Uani 1 1 d . .
H3A H -0.2734 -0.0266 0.1994 0.032 Uiso 1 1 calc R .
C4 C -0.1980(2) 0.01370(16) 0.33932(14) 0.0337(4) Uani 1 1 d . .
H4A H -0.2875 -0.0282 0.3419 0.040 Uiso 1 1 calc R .
C5 C -0.0762(2) 0.07391(16) 0.41967(13) 0.0351(4) Uani 1 1 d . .
H5A H -0.0830 0.0737 0.4772 0.042 Uiso 1 1 calc R .
C6 C 0.0567(2) 0.13497(15) 0.41702(12) 0.0297(4) Uani 1 1 d . .
H6A H 0.1402 0.1757 0.4723 0.036 Uiso 1 1 calc R .
C7 C 0.06544(18) 0.13542(14) 0.33260(11) 0.0222(3) Uani 1 1 d . .
C8 C 0.19942(17) 0.19589(14) 0.31577(10) 0.0204(3) Uani 1 1 d . .
H8A H 0.2879 0.2349 0.3741 0.025 Uiso 1 1 calc R .
C9 C 0.22358(17) 0.10044(13) 0.24539(10) 0.0195(3) Uani 1 1 d . .
C10 C 0.35052(18) 0.06762(15) 0.25540(12) 0.0246(3) Uani 1 1 d . .
H10J H 0.4340 0.1061 0.3110 0.030 Uiso 1 1 calc R .
C11 C 0.35467(19) -0.02208(15) 0.18351(13) 0.0276(4) Uani 1 1 d . .
H11J H 0.4413 -0.0451 0.1903 0.033 Uiso 1 1 calc R .
C12 C 0.23333(19) -0.07823(14) 0.10195(12) 0.0255(3) Uani 1 1 d . .
H12A H 0.2374 -0.1389 0.0530 0.031 Uiso 1 1 calc R .
C13 C 0.10556(18) -0.04567(14) 0.09180(11) 0.0216(3) Uani 1 1 d . .
H13A H 0.0225 -0.0838 0.0359 0.026 Uiso 1 1 calc R .
C14 C 0.10011(16) 0.04277(13) 0.16366(10) 0.0180(3) Uani 1 1 d . .
C15 C 0.01792(17) 0.22319(13) 0.17891(10) 0.0187(3) Uani 1 1 d . .
H15A H 0.0478 0.2319 0.1263 0.022 Uiso 1 1 calc R .
C16 C 0.15595(17) 0.28944(13) 0.26928(10) 0.0190(3) Uani 1 1 d . .
H16A H 0.1278 0.3467 0.3126 0.023 Uiso 1 1 calc R .
C17 C -0.34638(17) 0.31891(14) 0.08522(10) 0.0207(3) Uani 1 1 d . .
C18 C -0.42920(19) 0.19929(14) 0.06432(11) 0.0249(3) Uani 1 1 d . .
H18A H -0.3810 0.1399 0.0684 0.030 Uiso 1 1 calc R .
C19 C -0.5810(2) 0.16693(16) 0.03771(12) 0.0305(4) Uani 1 1 d . .
H19A H -0.6357 0.0858 0.0244 0.037 Uiso 1 1 calc R .
C20 C -0.65319(19) 0.25263(17) 0.03044(12) 0.0314(4) Uani 1 1 d . .
H20A H -0.7572 0.2301 0.0114 0.038 Uiso 1 1 calc R .
C21 C -0.57269(19) 0.37130(16) 0.05111(12) 0.0295(4) Uani 1 1 d . .
H21A H -0.6216 0.4303 0.0469 0.035 Uiso 1 1 calc R .
C22 C -0.42077(18) 0.40403(15) 0.07800(11) 0.0232(3) Uani 1 1 d . .
H22A H -0.3667 0.4854 0.0917 0.028 Uiso 1 1 calc R .
C23 C -0.08448(16) 0.51447(14) 0.18319(11) 0.0207(3) Uani 1 1 d . .
C24 C -0.06430(19) 0.55060(15) 0.27650(12) 0.0276(4) Uani 1 1 d . .
H24A H -0.0870 0.4916 0.3040 0.033 Uiso 1 1 calc R .
C25 C -0.0112(2) 0.67210(17) 0.32981(14) 0.0367(4) Uani 1 1 d . .
H25A H 0.0029 0.6955 0.3934 0.044 Uiso 1 1 calc R .
C26 C 0.0213(2) 0.75905(16) 0.29002(15) 0.0366(4) Uani 1 1 d . .
H26A H 0.0571 0.8420 0.3263 0.044 Uiso 1 1 calc R .
C27 C 0.0012(2) 0.72459(16) 0.19775(16) 0.0368(5) Uani 1 1 d . .
H27A H 0.0228 0.7840 0.1704 0.044 Uiso 1 1 calc R .
C28 C -0.05052(19) 0.60283(15) 0.14438(13) 0.0288(4) Uani 1 1 d . .
H28A H -0.0627 0.5799 0.0810 0.035 Uiso 1 1 calc R .
C29 C 0.44631(17) 0.57263(13) 0.26373(11) 0.0202(3) Uani 1 1 d . .
C30 C 0.32867(18) 0.59541(15) 0.20578(12) 0.0270(4) Uani 1 1 d . .
H30A H 0.2319 0.5617 0.2027 0.032 Uiso 1 1 calc R .
C31 C 0.3518(2) 0.66682(16) 0.15273(13) 0.0299(4) Uani 1 1 d . .
H31A H 0.2707 0.6807 0.1128 0.036 Uiso 1 1 calc R .
C32 C 0.49300(19) 0.71807(14) 0.15781(12) 0.0265(4) Uani 1 1 d . .
H32A H 0.5086 0.7662 0.1210 0.032 Uiso 1 1 calc R .
C33 C 0.61119(18) 0.69875(14) 0.21683(12) 0.0246(3) Uani 1 1 d . .
H33A H 0.7081 0.7349 0.2212 0.030 Uiso 1 1 calc R .
C34 C 0.58825(17) 0.62656(14) 0.26968(11) 0.0222(3) Uani 1 1 d . .
H34A H 0.6697 0.6139 0.3101 0.027 Uiso 1 1 calc R .
C35 C 0.57128(18) 0.43252(15) 0.36290(11) 0.0231(3) Uani 1 1 d . .
C36 C 0.6783(2) 0.4905(2) 0.45027(13) 0.0435(5) Uani 1 1 d . .
H36A H 0.6681 0.5571 0.4913 0.052 Uiso 1 1 calc R .
C37 C 0.8003(3) 0.4525(3) 0.47858(15) 0.0647(8) Uani 1 1 d . .
H37A H 0.8745 0.4946 0.5379 0.078 Uiso 1 1 calc R .
C38 C 0.8138(3) 0.3533(3) 0.42042(17) 0.0539(7) Uani 1 1 d . .
H38A H 0.8957 0.3256 0.4405 0.065 Uiso 1 1 calc R .
C39 C 0.7085(2) 0.29477(18) 0.33352(16) 0.0382(5) Uani 1 1 d . .
H39A H 0.7176 0.2264 0.2936 0.046 Uiso 1 1 calc R .
C40 C 0.5893(2) 0.33528(15) 0.30404(14) 0.0304(4) Uani 1 1 d . .
H40A H 0.5190 0.2963 0.2430 0.037 Uiso 1 1 calc R .
C101 C 0.5374(13) 1.1145(8) 0.5833(8) 0.0347(16) Uani 0.317(3) 1 d PU 1
H10A H 0.6371 1.1196 0.6224 0.042 Uiso 0.317(3) 1 calc PR 1
H10B H 0.4925 1.1510 0.6259 0.042 Uiso 0.317(3) 1 calc PR 1
C102 C 0.4690(8) 1.0095(6) 0.5501(5) 0.0398(12) Uani 0.317(3) 1 d PU 1
H10C H 0.3694 1.0004 0.5084 0.048 Uiso 0.317(3) 1 calc PR 1
H10D H 0.4580 0.9791 0.6002 0.048 Uiso 0.317(3) 1 calc PR 1
C103 C 0.5319(11) 0.9373(8) 0.5004(7) 0.0622(16) Uani 0.317(3) 1 d PU 1
H10E H 0.6310 0.9446 0.5417 0.075 Uiso 0.317(3) 1 calc PR 1
H10F H 0.5428 0.9664 0.4497 0.075 Uiso 0.317(3) 1 calc PR 1
C104 C 0.4443(12) 0.8145(8) 0.4630(7) 0.137(4) Uani 0.635(7) 1 d PU 1
H10G H 0.4907 0.7668 0.4286 0.206 Uiso 0.635(7) 1 calc PR 1
H10H H 0.3465 0.8070 0.4216 0.206 Uiso 0.635(7) 1 calc PR 1
H10I H 0.4354 0.7850 0.5132 0.206 Uiso 0.635(7) 1 calc PR 1
C111 C 0.5983(8) 1.1967(7) 0.5354(5) 0.0317(14) Uani 0.365(7) 1 d PU 2
H11A H 0.5699 1.2662 0.5622 0.048 Uiso 0.365(7) 1 calc PR 2
H11B H 0.5485 1.1670 0.4682 0.048 Uiso 0.365(7) 1 calc PR 2
H11C H 0.7048 1.2209 0.5512 0.048 Uiso 0.365(7) 1 calc PR 2
C112 C 0.551(3) 1.0904(17) 0.5766(17) 0.038(2) Uani 0.183(3) 1 d PU 2
H11D H 0.6060 1.1114 0.6434 0.046 Uiso 0.183(3) 1 calc PR 2
H11E H 0.4439 1.0601 0.5616 0.046 Uiso 0.183(3) 1 calc PR 2
C113 C 0.6042(15) 1.0132(11) 0.5184(10) 0.0431(17) Uani 0.183(3) 1 d PU 2
H11F H 0.7121 1.0421 0.5512 0.052 Uiso 0.183(3) 1 calc PR 2
H11G H 0.5866 1.0379 0.4630 0.052 Uiso 0.183(3) 1 calc PR 2
C114 C 0.5619(17) 0.8553(13) 0.4745(11) 0.058(3) Uani 0.183(3) 1 d PU 2
H11H H 0.6226 0.8233 0.4420 0.069 Uiso 0.183(3) 1 calc PR 2
H11I H 0.5319 0.8086 0.5121 0.069 Uiso 0.183(3) 1 calc PR 2

loop_
_atom_site_aniso_label
_atom_site_aniso_U_11
_atom_site_aniso_U_22
_atom_site_aniso_U_33
_atom_site_aniso_U_23
_atom_site_aniso_U_13
_atom_site_aniso_U_12
P1 0.0246(2) 0.0182(2) 0.0219(2) 0.01032(16) 0.00980(16) 0.00959(16)
P2 0.0243(2) 0.01555(19) 0.0215(2) 0.00603(15) 0.01146(16) 0.00601(15)
N1 0.0301(7) 0.0232(7) 0.0256(7) 0.0153(6) 0.0163(6) 0.0155(6)
N2 0.0283(7) 0.0174(6) 0.0218(7) 0.0051(5) 0.0141(6) 0.0038(5)
C1 0.0218(7) 0.0148(7) 0.0200(7) 0.0063(6) 0.0067(6) 0.0059(6)
C2 0.0277(8) 0.0146(7) 0.0262(8) 0.0098(6) 0.0139(7) 0.0097(6)
C3 0.0288(9) 0.0185(8) 0.0382(10) 0.0123(7) 0.0167(7) 0.0080(7)
C4 0.0419(11) 0.0246(9) 0.0485(11) 0.0179(8) 0.0305(9) 0.0114(8)
C5 0.0580(12) 0.0276(9) 0.0362(10) 0.0182(8) 0.0318(10) 0.0162(9)
C6 0.0449(10) 0.0227(8) 0.0255(9) 0.0105(7) 0.0164(8) 0.0102(8)
C7 0.0315(9) 0.0158(7) 0.0235(8) 0.0091(6) 0.0127(7) 0.0088(6)
C8 0.0250(8) 0.0174(7) 0.0171(7) 0.0070(6) 0.0056(6) 0.0047(6)
C9 0.0248(8) 0.0158(7) 0.0205(7) 0.0099(6) 0.0091(6) 0.0059(6)
C10 0.0240(8) 0.0232(8) 0.0284(8) 0.0143(7) 0.0074(7) 0.0070(7)
C11 0.0276(8) 0.0260(8) 0.0400(10) 0.0176(8) 0.0173(8) 0.0146(7)
C12 0.0365(9) 0.0190(8) 0.0309(9) 0.0117(7) 0.0203(7) 0.0125(7)
C13 0.0293(8) 0.0162(7) 0.0210(8) 0.0086(6) 0.0100(6) 0.0065(6)
C14 0.0228(7) 0.0143(7) 0.0203(7) 0.0097(6) 0.0091(6) 0.0060(6)
C15 0.0244(8) 0.0157(7) 0.0210(7) 0.0091(6) 0.0111(6) 0.0087(6)
C16 0.0251(8) 0.0137(7) 0.0198(7) 0.0056(6) 0.0108(6) 0.0053(6)
C17 0.0251(8) 0.0193(7) 0.0167(7) 0.0061(6) 0.0067(6) 0.0063(6)
C18 0.0318(9) 0.0186(8) 0.0211(8) 0.0074(6) 0.0058(7) 0.0059(7)
C19 0.0315(9) 0.0258(9) 0.0246(9) 0.0092(7) 0.0040(7) -0.0021(7)
C20 0.0232(8) 0.0388(10) 0.0266(9) 0.0105(8) 0.0064(7) 0.0029(7)
C21 0.0270(9) 0.0319(9) 0.0292(9) 0.0087(7) 0.0089(7) 0.0121(7)
C22 0.0239(8) 0.0197(8) 0.0242(8) 0.0063(6) 0.0076(6) 0.0064(6)
C23 0.0155(7) 0.0176(7) 0.0299(8) 0.0105(6) 0.0066(6) 0.0062(6)
C24 0.0288(9) 0.0206(8) 0.0278(9) 0.0100(7) 0.0037(7) 0.0039(7)
C25 0.0365(10) 0.0261(9) 0.0322(10) 0.0043(8) -0.0001(8) 0.0044(8)
C26 0.0265(9) 0.0194(8) 0.0517(12) 0.0075(8) 0.0046(8) 0.0022(7)
C27 0.0319(9) 0.0241(9) 0.0659(14) 0.0265(9) 0.0231(9) 0.0103(7)
C28 0.0306(9) 0.0258(9) 0.0416(10) 0.0198(8) 0.0190(8) 0.0129(7)
C29 0.0243(8) 0.0144(7) 0.0245(8) 0.0071(6) 0.0112(6) 0.0071(6)
C30 0.0228(8) 0.0242(8) 0.0381(10) 0.0148(7) 0.0121(7) 0.0088(7)
C31 0.0302(9) 0.0255(9) 0.0358(10) 0.0158(8) 0.0082(7) 0.0108(7)
C32 0.0363(9) 0.0187(8) 0.0291(9) 0.0124(7) 0.0146(7) 0.0089(7)
C33 0.0254(8) 0.0186(8) 0.0321(9) 0.0090(7) 0.0142(7) 0.0055(6)
C34 0.0230(8) 0.0185(7) 0.0260(8) 0.0079(6) 0.0095(6) 0.0070(6)
C35 0.0294(8) 0.0240(8) 0.0255(8) 0.0150(7) 0.0157(7) 0.0115(7)
C36 0.0524(12) 0.0648(14) 0.0214(9) 0.0140(9) 0.0125(9) 0.0361(11)
C37 0.0647(16) 0.118(2) 0.0277(11) 0.0301(13) 0.0121(11) 0.0605(17)
C38 0.0630(15) 0.0897(19) 0.0583(14) 0.0563(14) 0.0395(13) 0.0585(14)
C39 0.0467(11) 0.0327(10) 0.0646(14) 0.0312(10) 0.0413(11) 0.0228(9)
C40 0.0321(9) 0.0224(8) 0.0430(10) 0.0109(8) 0.0225(8) 0.0082(7)
C101 0.052(3) 0.034(3) 0.054(3) 0.032(3) 0.044(2) 0.025(2)
C102 0.050(3) 0.036(3) 0.056(3) 0.025(2) 0.038(2) 0.020(2)
C103 0.068(3) 0.049(3) 0.073(3) 0.016(3) 0.035(3) 0.016(3)
C104 0.143(6) 0.095(5) 0.112(5) -0.033(4) 0.030(5) 0.021(5)
C111 0.041(3) 0.032(3) 0.038(3) 0.028(2) 0.022(2) 0.011(2)
C112 0.049(3) 0.035(4) 0.054(3) 0.026(3) 0.036(3) 0.022(3)
C113 0.051(3) 0.040(3) 0.059(3) 0.022(3) 0.043(3) 0.016(3)
C114 0.063(5) 0.046(4) 0.070(5) 0.009(4) 0.035(4) 0.023(4)

loop_
_atom_type_symbol
_atom_type_description
_atom_type_scat_dispersion_real
_atom_type_scat_dispersion_imag
_atom_type_scat_source
C C 0.0033 0.0016 'International Tables Vol C Tables 4.2.6.8 and 6.1.1.4'
H H 0.0000 0.0000 'International Tables Vol C Tables 4.2.6.8 and 6.1.1.4'
N N 0.0061 0.0033 'International Tables Vol C Tables 4.2.6.8 and 6.1.1.4'
P P 0.1023 0.0942 'International Tables Vol C Tables 4.2.6.8 and 6.1.1.4'

loop_
_geom_angle_atom_site_label_1
_geom_angle_atom_site_label_2
_geom_angle_atom_site_label_3
_geom_angle
_geom_angle_site_symmetry_1
_geom_angle_site_symmetry_3
N1 P1 C17 99.67(7) . .
N1 P1 C23 107.80(7) . .
C17 P1 C23 100.80(7) . .
N2 P2 C29 99.54(7) . .
N2 P2 C35 105.79(7) . .
C29 P2 C35 101.22(7) . .
C15 N1 P1 122.20(11) . .
C15 N1 H1N 115.1(14) . .
P1 N1 H1N 119.0(14) . .
C16 N2 P2 120.98(11) . .
C16 N2 H2N 114.4(13) . .
P2 N2 H2N 120.0(13) . .
C14 C1 C2 107.45(12) . .
C14 C1 C15 106.57(12) . .
C2 C1 C15 106.78(12) . .
C14 C1 H1A 111.9 . .
C2 C1 H1A 111.9 . .
C15 C1 H1A 111.9 . .
C3 C2 C7 120.35(15) . .
C3 C2 C1 126.31(15) . .
C7 C2 C1 113.35(14) . .
C2 C3 C4 119.52(17) . .
C2 C3 H3A 120.2 . .
C4 C3 H3A 120.2 . .
C5 C4 C3 120.14(17) . .
C5 C4 H4A 119.9 . .
C3 C4 H4A 119.9 . .
C4 C5 C6 120.70(17) . .
C4 C5 H5A 119.7 . .
C6 C5 H5A 119.6 . .
C7 C6 C5 119.26(17) . .
C7 C6 H6A 120.4 . .
C5 C6 H6A 120.4 . .
C6 C7 C2 120.02(16) . .
C6 C7 C8 126.95(15) . .
C2 C7 C8 113.02(13) . .
C9 C8 C7 107.15(12) . .
C9 C8 C16 107.32(12) . .
C7 C8 C16 106.16(12) . .
C9 C8 H8A 112.0 . .
C7 C8 H8A 112.0 . .
C16 C8 H8A 112.0 . .
C10 C9 C14 120.12(14) . .
C10 C9 C8 126.79(14) . .
C14 C9 C8 113.09(13) . .
C9 C10 C11 119.52(15) . .
C9 C10 H10J 120.2 . .
C11 C10 H10J 120.2 . .
C12 C11 C10 120.53(15) . .
C12 C11 H11J 119.7 . .
C10 C11 H11J 119.7 . .
C11 C12 C13 120.07(15) . .
C11 C12 H12A 120.0 . .
C13 C12 H12A 120.0 . .
C14 C13 C12 119.69(15) . .
C14 C13 H13A 120.2 . .
C12 C13 H13A 120.2 . .
C13 C14 C9 120.06(14) . .
C13 C14 C1 126.64(14) . .
C9 C14 C1 113.30(13) . .
N1 C15 C16 113.52(12) . .
N1 C15 C1 111.35(12) . .
C16 C15 C1 109.23(12) . .
N1 C15 H15A 107.5 . .
C16 C15 H15A 107.5 . .
C1 C15 H15A 107.5 . .
N2 C16 C15 109.82(12) . .
N2 C16 C8 114.84(13) . .
C15 C16 C8 109.45(12) . .
N2 C16 H16A 107.5 . .
C15 C16 H16A 107.5 . .
C8 C16 H16A 107.5 . .
C22 C17 C18 118.27(15) . .
C22 C17 P1 121.69(12) . .
C18 C17 P1 119.68(12) . .
C19 C18 C17 120.64(16) . .
C19 C18 H18A 119.7 . .
C17 C18 H18A 119.7 . .
C18 C19 C20 120.31(16) . .
C18 C19 H19A 119.8 . .
C20 C19 H19A 119.8 . .
C21 C20 C19 119.68(16) . .
C21 C20 H20A 120.2 . .
C19 C20 H20A 120.2 . .
C20 C21 C22 120.14(16) . .
C20 C21 H21A 119.9 . .
C22 C21 H21A 119.9 . .
C21 C22 C17 120.95(16) . .
C21 C22 H22A 119.5 . .
C17 C22 H22A 119.5 . .
C24 C23 C28 118.49(15) . .
C24 C23 P1 123.79(12) . .
C28 C23 P1 117.69(13) . .
C25 C24 C23 120.78(16) . .
C25 C24 H24A 119.6 . .
C23 C24 H24A 119.6 . .
C26 C25 C24 120.05(19) . .
C26 C25 H25A 120.0 . .
C24 C25 H25A 120.0 . .
C27 C26 C25 119.78(17) . .
C27 C26 H26A 120.1 . .
C25 C26 H26A 120.1 . .
C26 C27 C28 120.30(17) . .
C26 C27 H27A 119.9 . .
C28 C27 H27A 119.9 . .
C23 C28 C27 120.60(18) . .
C23 C28 H28A 119.7 . .
C27 C28 H28A 119.7 . .
C30 C29 C34 118.70(15) . .
C30 C29 P2 117.70(12) . .
C34 C29 P2 123.48(12) . .
C31 C30 C29 120.66(16) . .
C31 C30 H30A 119.7 . .
C29 C30 H30A 119.7 . .
C30 C31 C32 120.15(16) . .
C30 C31 H31A 119.9 . .
C32 C31 H31A 119.9 . .
C33 C32 C31 119.79(15) . .
C33 C32 H32A 120.1 . .
C31 C32 H32A 120.1 . .
C32 C33 C34 120.18(15) . .
C32 C33 H33A 119.9 . .
C34 C33 H33A 119.9 . .
C33 C34 C29 120.49(15) . .
C33 C34 H34A 119.8 . .
C29 C34 H34A 119.8 . .
C36 C35 C40 118.42(16) . .
C36 C35 P2 118.22(13) . .
C40 C35 P2 123.21(14) . .
C35 C36 C37 120.8(2) . .
C35 C36 H36A 119.6 . .
C37 C36 H36A 119.6 . .
C38 C37 C36 120.0(2) . .
C38 C37 H37A 120.0 . .
C36 C37 H37A 120.0 . .
C39 C38 C37 119.92(19) . .
C39 C38 H38A 120.0 . .
C37 C38 H38A 120.0 . .
C38 C39 C40 120.12(19) . .
C38 C39 H39A 119.9 . .
C40 C39 H39A 119.9 . .
C39 C40 C35 120.71(19) . .
C39 C40 H40A 119.6 . .
C35 C40 H40A 119.6 . .
C102 C101 C104 124.8(11) . 2_676
C102 C101 H10A 106.1 . .
C104 C101 H10A 106.1 2_676 .
C102 C101 H10B 106.1 . .
C104 C101 H10B 106.1 2_676 .
H10A C101 H10B 106.3 . .
C101 C102 C103 114.9(8) . .
C101 C102 H10C 108.5 . .
C103 C102 H10C 108.5 . .
C101 C102 H10D 108.5 . .
C103 C102 H10D 108.5 . .
H10C C102 H10D 107.5 . .
C102 C103 C104 111.5(8) . .
C102 C103 H10E 109.3 . .
C104 C103 H10E 109.3 . .
C102 C103 H10F 109.3 . .
C104 C103 H10F 109.3 . .
H10E C103 H10F 108.0 . .
C103 C104 H10G 109.5 . .
C103 C104 H10H 109.5 . .
H10G C104 H10H 109.5 . .
C103 C104 H10I 109.5 . .
H10G C104 H10I 109.5 . .
H10H C104 H10I 109.5 . .
C112 C111 H11A 109.5 . .
C112 C111 H11B 109.5 . .
H11A C111 H11B 109.5 . .
C112 C111 H11C 109.5 . .
H11A C111 H11C 109.5 . .
H11B C111 H11C 109.5 . .
C113 C112 C111 89.8(14) . .
C113 C112 H11D 113.7 . .
C111 C112 H11D 113.7 . .
C113 C112 H11E 113.7 . .
C111 C112 H11E 113.7 . .
H11D C112 H11E 110.9 . .
C112 C113 C114 132.5(13) . .
C112 C113 H11F 104.1 . .
C114 C113 H11F 104.1 . .
C112 C113 H11G 104.1 . .
C114 C113 H11G 104.1 . .
H11F C113 H11G 105.5 . .
C112 C114 C113 64.2(11) 2_676 .
C112 C114 H11H 117.3 2_676 .
C113 C114 H11H 117.3 . .
C112 C114 H11I 117.3 2_676 .
C113 C114 H11I 117.3 . .
H11H C114 H11I 114.4 . .

loop_
_geom_bond_atom_site_label_1
_geom_bond_atom_site_label_2
_geom_bond_distance
_geom_bond_site_symmetry_2
P1 N1 1.6840(14) .
P1 C17 1.8363(17) .
P1 C23 1.8381(16) .
P2 N2 1.6911(14) .
P2 C29 1.8302(16) .
P2 C35 1.8377(17) .
N1 C15 1.4562(19) .
N1 H1N 0.82(2) .
N2 C16 1.456(2) .
N2 H2N 0.87(2) .
C1 C14 1.517(2) .
C1 C2 1.517(2) .
C1 C15 1.560(2) .
C1 H1A 1.0000 .
C2 C3 1.387(2) .
C2 C7 1.401(2) .
C3 C4 1.394(3) .
C3 H3A 0.9500 .
C4 C5 1.384(3) .
C4 H4A 0.9500 .
C5 C6 1.396(3) .
C5 H5A 0.9500 .
C6 C7 1.389(2) .
C6 H6A 0.9500 .
C7 C8 1.518(2) .
C8 C9 1.515(2) .
C8 C16 1.569(2) .
C8 H8A 1.0000 .
C9 C10 1.387(2) .
C9 C14 1.401(2) .
C10 C11 1.391(2) .
C10 H10J 0.9500 .
C11 C12 1.388(3) .
C11 H11J 0.9500 .
C12 C13 1.393(2) .
C12 H12A 0.9500 .
C13 C14 1.387(2) .
C13 H13A 0.9500 .
C15 C16 1.560(2) .
C15 H15A 1.0000 .
C16 H16A 1.0000 .
C17 C22 1.398(2) .
C17 C18 1.403(2) .
C18 C19 1.389(2) .
C18 H18A 0.9500 .
C19 C20 1.390(3) .
C19 H19A 0.9500 .
C20 C21 1.387(3) .
C20 H20A 0.9500 .
C21 C22 1.389(2) .
C21 H21A 0.9500 .
C22 H22A 0.9500 .
C23 C24 1.395(2) .
C23 C28 1.395(2) .
C24 C25 1.393(2) .
C24 H24A 0.9500 .
C25 C26 1.389(3) .
C25 H25A 0.9500 .
C26 C27 1.379(3) .
C26 H26A 0.9500 .
C27 C28 1.396(3) .
C27 H27A 0.9500 .
C28 H28A 0.9500 .
C29 C30 1.397(2) .
C29 C34 1.397(2) .
C30 C31 1.388(2) .
C30 H30A 0.9500 .
C31 C32 1.388(2) .
C31 H31A 0.9500 .
C32 C33 1.387(2) .
C32 H32A 0.9500 .
C33 C34 1.391(2) .
C33 H33A 0.9500 .
C34 H34A 0.9500 .
C35 C36 1.385(3) .
C35 C40 1.393(2) .
C36 C37 1.387(3) .
C36 H36A 0.9500 .
C37 C38 1.382(4) .
C37 H37A 0.9500 .
C38 C39 1.374(3) .
C38 H38A 0.9500 .
C39 C40 1.385(3) .
C39 H39A 0.9500 .
C40 H40A 0.9500 .
C101 C102 1.200(12) .
C101 C104 1.287(16) 2_676
C101 H10A 0.9900 .
C101 H10B 0.9900 .
C102 C103 1.406(10) .
C102 H10C 0.9900 .
C102 H10D 0.9900 .
C103 C104 1.421(12) .
C103 H10E 0.9900 .
C103 H10F 0.9900 .
C104 H10G 0.9800 .
C104 H10H 0.9800 .
C104 H10I 0.9800 .
C111 C112 1.63(2) .
C111 H11A 0.9800 .
C111 H11B 0.9800 .
C111 H11C 0.9800 .
C112 C113 1.45(2) .
C112 H11D 0.9900 .
C112 H11E 0.9900 .
C113 C114 1.765(19) .
C113 H11F 0.9900 .
C113 H11G 0.9900 .
C114 C112 1.55(3) 2_676
C114 H11H 0.9900 .
C114 H11I 0.9900 .

loop_
_geom_torsion_atom_site_label_1
_geom_torsion_atom_site_label_2
_geom_torsion_atom_site_label_3
_geom_torsion_atom_site_label_4
_geom_torsion
_geom_torsion_site_symmetry_1
_geom_torsion_site_symmetry_4
C17 P1 N1 C15 150.07(13) . .
C23 P1 N1 C15 -105.19(13) . .
C29 P2 N2 C16 -149.77(12) . .
C35 P2 N2 C16 105.60(12) . .
C14 C1 C2 C3 -125.45(16) . .
C15 C1 C2 C3 120.54(16) . .
C14 C1 C2 C7 54.52(16) . .
C15 C1 C2 C7 -59.49(16) . .
C7 C2 C3 C4 0.5(2) . .
C1 C2 C3 C4 -179.55(15) . .
C2 C3 C4 C5 0.2(2) . .
C3 C4 C5 C6 -0.7(3) . .
C4 C5 C6 C7 0.4(3) . .
C5 C6 C7 C2 0.3(2) . .
C5 C6 C7 C8 -179.73(15) . .
C3 C2 C7 C6 -0.8(2) . .
C1 C2 C7 C6 179.26(14) . .
C3 C2 C7 C8 179.28(14) . .
C1 C2 C7 C8 -0.69(18) . .
C6 C7 C8 C9 125.81(17) . .
C2 C7 C8 C9 -54.24(16) . .
C6 C7 C8 C16 -119.75(17) . .
C2 C7 C8 C16 60.20(16) . .
C7 C8 C9 C10 -123.95(16) . .
C16 C8 C9 C10 122.39(16) . .
C7 C8 C9 C14 55.73(16) . .
C16 C8 C9 C14 -57.93(16) . .
C14 C9 C10 C11 0.6(2) . .
C8 C9 C10 C11 -179.79(15) . .
C9 C10 C11 C12 0.4(2) . .
C10 C11 C12 C13 -0.5(2) . .
C11 C12 C13 C14 -0.2(2) . .
C12 C13 C14 C9 1.1(2) . .
C12 C13 C14 C1 -177.90(14) . .
C10 C9 C14 C13 -1.3(2) . .
C8 C9 C14 C13 178.99(13) . .
C10 C9 C14 C1 177.84(13) . .
C8 C9 C14 C1 -1.86(18) . .
C2 C1 C14 C13 126.03(16) . .
C15 C1 C14 C13 -119.81(16) . .
C2 C1 C14 C9 -53.06(16) . .
C15 C1 C14 C9 61.10(16) . .
P1 N1 C15 C16 106.37(14) . .
P1 N1 C15 C1 -129.86(12) . .
C14 C1 C15 N1 176.31(12) . .
C2 C1 C15 N1 -69.07(15) . .
C14 C1 C15 C16 -57.51(15) . .
C2 C1 C15 C16 57.10(15) . .
P2 N2 C16 C15 156.03(10) . .
P2 N2 C16 C8 -80.14(15) . .
N1 C15 C16 N2 -107.88(14) . .
C1 C15 C16 N2 127.20(13) . .
N1 C15 C16 C8 125.20(13) . .
C1 C15 C16 C8 0.28(16) . .
C9 C8 C16 N2 -67.39(16) . .
C7 C8 C16 N2 178.28(12) . .
C9 C8 C16 C15 56.63(16) . .
C7 C8 C16 C15 -57.69(15) . .
N1 P1 C17 C22 144.01(13) . .
C23 P1 C17 C22 33.64(14) . .
N1 P1 C17 C18 -42.95(14) . .
C23 P1 C17 C18 -153.33(13) . .
C22 C17 C18 C19 -0.4(2) . .
P1 C17 C18 C19 -173.65(13) . .
C17 C18 C19 C20 0.7(3) . .
C18 C19 C20 C21 -0.9(3) . .
C19 C20 C21 C22 0.7(3) . .
C20 C21 C22 C17 -0.3(3) . .
C18 C17 C22 C21 0.2(2) . .
P1 C17 C22 C21 173.32(13) . .
N1 P1 C23 C24 -25.55(16) . .
C17 P1 C23 C24 78.39(14) . .
N1 P1 C23 C28 152.62(12) . .
C17 P1 C23 C28 -103.44(13) . .
C28 C23 C24 C25 -0.1(2) . .
P1 C23 C24 C25 178.04(14) . .
C23 C24 C25 C26 0.5(3) . .
C24 C25 C26 C27 -0.3(3) . .
C25 C26 C27 C28 -0.4(3) . .
C24 C23 C28 C27 -0.6(2) . .
P1 C23 C28 C27 -178.82(13) . .
C26 C27 C28 C23 0.8(3) . .
N2 P2 C29 C30 52.55(14) . .
C35 P2 C29 C30 160.89(13) . .
N2 P2 C29 C34 -131.47(14) . .
C35 P2 C29 C34 -23.13(15) . .
C34 C29 C30 C31 2.2(3) . .
P2 C29 C30 C31 178.39(13) . .
C29 C30 C31 C32 -1.0(3) . .
C30 C31 C32 C33 -0.7(3) . .
C31 C32 C33 C34 1.1(3) . .
C32 C33 C34 C29 0.2(2) . .
C30 C29 C34 C33 -1.8(2) . .
P2 C29 C34 C33 -177.75(12) . .
N2 P2 C35 C36 -154.55(15) . .
C29 P2 C35 C36 102.06(16) . .
N2 P2 C35 C40 20.87(16) . .
C29 P2 C35 C40 -82.52(15) . .
C40 C35 C36 C37 -0.2(3) . .
P2 C35 C36 C37 175.5(2) . .
C35 C36 C37 C38 -2.0(4) . .
C36 C37 C38 C39 2.0(4) . .
C37 C38 C39 C40 0.2(3) . .
C38 C39 C40 C35 -2.5(3) . .
C36 C35 C40 C39 2.4(3) . .
P2 C35 C40 C39 -172.98(13) . .
C104 C101 C102 C103 67.6(14) 2_676 .
C101 C102 C103 C104 -179.8(10) . .
C111 C112 C113 C114 -156.5(14) . .
C112 C113 C114 C112 79(2) . 2_676
